data_1557794
loop_
_publ_author_name
'Huang, Qi'
'Guo, Yuanyuan'
'Wang, Xian'
'Chai, Lulu'
'Ding, Junyang'
'Zhong, Li'
'Li, Ting-Ting'
'Hu, Yue'
'Qian, Jinjie'
'Huang, Shaoming'

_publ_section_title
;
 In-MOF-derived ultrathin heteroatom-doped carbon nanosheets for improving
 oxygen reduction.
;
_journal_issue 18
_journal_name_full Nanoscale
_journal_page_first 10019
_journal_page_last 10025
_journal_paper_doi 10.1039/d0nr02007a
_journal_volume 12
_journal_year 2020
_chemical_formula_sum 'C10 H2 In N4 O8'
_chemical_formula_weight 420.98
_space_group_crystal_system cubic
_space_group_IT_number 229
_space_group_name_Hall '-I 4 2 3'
_space_group_name_H-M_alt 'I m -3 m'
_atom_sites_solution_hydrogens geom
_audit_creation_method SHELXL-2017/1
_audit_update_record
;
2020-01-17 deposited with the CCDC.	2020-04-15 downloaded from the CCDC.
;
_cell_angle_alpha 90
_cell_angle_beta 90
_cell_angle_gamma 90
_cell_formula_units_Z 48
_cell_length_a 31.3413(7)
_cell_length_b 31.3413(7)
_cell_length_c 31.3413(7)
_cell_measurement_reflns_used 2768
_cell_measurement_temperature 173(2)
_cell_measurement_theta_max 60.9920
_cell_measurement_theta_min 3.9650
_cell_volume 30785.8(12)
_computing_structure_refinement 'SHELXL-2017/1 (Sheldrick, 2017)'
_diffrn_ambient_temperature 173(2)
_diffrn_measured_fraction_theta_full 0.985
_diffrn_measured_fraction_theta_max 0.963
_diffrn_measurement_device_type 'four-circle diffractometer'
_diffrn_radiation_type CuK\a
_diffrn_radiation_wavelength 1.54184
_diffrn_reflns_av_R_equivalents 0.0411
_diffrn_reflns_av_unetI/netI 0.0289
_diffrn_reflns_Laue_measured_fraction_full 0.985
_diffrn_reflns_Laue_measured_fraction_max 0.963
_diffrn_reflns_limit_h_max 35
_diffrn_reflns_limit_h_min -12
_diffrn_reflns_limit_k_max 25
_diffrn_reflns_limit_k_min -18
_diffrn_reflns_limit_l_max 38
_diffrn_reflns_limit_l_min -35
_diffrn_reflns_number 11921
_diffrn_reflns_point_group_measured_fraction_full 0.985
_diffrn_reflns_point_group_measured_fraction_max 0.963
_diffrn_reflns_theta_full 67.684
_diffrn_reflns_theta_max 73.281
_diffrn_reflns_theta_min 3.454
_exptl_absorpt_coefficient_mu 7.644
_exptl_crystal_colour colorless
_exptl_crystal_density_diffrn 1.090
_exptl_crystal_description polyhedron
_exptl_crystal_F_000 9744
_exptl_crystal_size_max 0.600
_exptl_crystal_size_mid 0.500
_exptl_crystal_size_min 0.500
_refine_diff_density_max 0.768
_refine_diff_density_min -0.584
_refine_diff_density_rms 0.086
_refine_ls_extinction_method none
_refine_ls_goodness_of_fit_ref 1.097
_refine_ls_hydrogen_treatment constr
_refine_ls_matrix_type full
_refine_ls_number_parameters 127
_refine_ls_number_reflns 2848
_refine_ls_number_restraints 38
_refine_ls_restrained_S_all 1.092
_refine_ls_R_factor_all 0.1028
_refine_ls_R_factor_gt 0.0686
_refine_ls_shift/su_max 0.002
_refine_ls_shift/su_mean 0.000
_refine_ls_structure_factor_coef Fsqd
_refine_ls_weighting_details 'w=1/[\s^2^(Fo^2^)+(0.1305P)^2^+20.0200P] where P=(Fo^2^+2Fc^2^)/3'
_refine_ls_weighting_scheme calc
_refine_ls_wR_factor_gt 0.2160
_refine_ls_wR_factor_ref 0.2453
_reflns_Friedel_coverage 0.000
_reflns_number_gt 1608
_reflns_number_total 2848
_reflns_threshold_expression 'I > 2\s(I)'
_cod_data_source_file d0nr02007a2.cif
_cod_data_source_block InOF-24
_cod_depositor_comments 'Adding full bibliography for 1557794.cif.'
_cod_original_cell_volume 30786(2)
_cod_database_code 1557794
_shelx_shelxl_version_number 2017/1
_shelx_space_group_comment
;
The symmetry employed for this shelxl refinement is uniquely defined
by the following loop, which should always be used as a source of
symmetry information in preference to the above space-group names.
They are only intended as comments.
;
_shelx_estimated_absorpt_t_min 0.091
_shelx_estimated_absorpt_t_max 0.115
_platon_squeeze_void_probe_radius 1.20

loop_
_space_group_symop_operation_xyz
'x, y, z'
'-y, x, z'
'-x, -y, z'
'y, -x, z'
'x, -z, y'
'x, -y, -z'
'x, z, -y'
'z, y, -x'
'-x, y, -z'
'-z, y, x'
'z, x, y'
'y, z, x'
'-y, -z, x'
'z, -x, -y'
'-y, z, -x'
'-z, -x, y'
'-z, x, -y'
'y, -z, -x'
'y, x, -z'
'-y, -x, -z'
'-x, z, y'
'-x, -z, -y'
'z, -y, x'
'-z, -y, -x'
'x+1/2, y+1/2, z+1/2'
'-y+1/2, x+1/2, z+1/2'
'-x+1/2, -y+1/2, z+1/2'
'y+1/2, -x+1/2, z+1/2'
'x+1/2, -z+1/2, y+1/2'
'x+1/2, -y+1/2, -z+1/2'
'x+1/2, z+1/2, -y+1/2'
'z+1/2, y+1/2, -x+1/2'
'-x+1/2, y+1/2, -z+1/2'
'-z+1/2, y+1/2, x+1/2'
'z+1/2, x+1/2, y+1/2'
'y+1/2, z+1/2, x+1/2'
'-y+1/2, -z+1/2, x+1/2'
'z+1/2, -x+1/2, -y+1/2'
'-y+1/2, z+1/2, -x+1/2'
'-z+1/2, -x+1/2, y+1/2'
'-z+1/2, x+1/2, -y+1/2'
'y+1/2, -z+1/2, -x+1/2'
'y+1/2, x+1/2, -z+1/2'
'-y+1/2, -x+1/2, -z+1/2'
'-x+1/2, z+1/2, y+1/2'
'-x+1/2, -z+1/2, -y+1/2'
'z+1/2, -y+1/2, x+1/2'
'-z+1/2, -y+1/2, -x+1/2'
'-x, -y, -z'
'y, -x, -z'
'x, y, -z'
'-y, x, -z'
'-x, z, -y'
'-x, y, z'
'-x, -z, y'
'-z, -y, x'
'x, -y, z'
'z, -y, -x'
'-z, -x, -y'
'-y, -z, -x'
'y, z, -x'
'-z, x, y'
'y, -z, x'
'z, x, -y'
'z, -x, y'
'-y, z, x'
'-y, -x, z'
'y, x, z'
'x, -z, -y'
'x, z, y'
'-z, y, -x'
'z, y, x'
'-x+1/2, -y+1/2, -z+1/2'
'y+1/2, -x+1/2, -z+1/2'
'x+1/2, y+1/2, -z+1/2'
'-y+1/2, x+1/2, -z+1/2'
'-x+1/2, z+1/2, -y+1/2'
'-x+1/2, y+1/2, z+1/2'
'-x+1/2, -z+1/2, y+1/2'
'-z+1/2, -y+1/2, x+1/2'
'x+1/2, -y+1/2, z+1/2'
'z+1/2, -y+1/2, -x+1/2'
'-z+1/2, -x+1/2, -y+1/2'
'-y+1/2, -z+1/2, -x+1/2'
'y+1/2, z+1/2, -x+1/2'
'-z+1/2, x+1/2, y+1/2'
'y+1/2, -z+1/2, x+1/2'
'z+1/2, x+1/2, -y+1/2'
'z+1/2, -x+1/2, y+1/2'
'-y+1/2, z+1/2, x+1/2'
'-y+1/2, -x+1/2, z+1/2'
'y+1/2, x+1/2, z+1/2'
'x+1/2, -z+1/2, -y+1/2'
'x+1/2, z+1/2, y+1/2'
'-z+1/2, y+1/2, -x+1/2'
'z+1/2, y+1/2, x+1/2'

loop_
_atom_site_label
_atom_site_type_symbol
_atom_site_fract_x
_atom_site_fract_y
_atom_site_fract_z
_atom_site_U_iso_or_equiv
_atom_site_adp_type
_atom_site_occupancy
_atom_site_site_symmetry_order
_atom_site_calc_flag
_atom_site_refinement_flags_posn
_atom_site_refinement_flags_adp
_atom_site_refinement_flags_occupancy
_atom_site_disorder_assembly
_atom_site_disorder_group
In1 In 1.10458(2) 0.750000 0.39542(2) 0.0899(4) Uani 1 2 d S T P . .
O1 O 1.0920(2) 0.67717(18) 0.4256(2) 0.1014(16) Uani 1 1 d . . . . .
O2 O 1.0394(2) 0.63298(17) 0.4455(2) 0.1097(19) Uani 1 1 d . . . . .
N1 N 1.0352(2) 0.7371(2) 0.39557(19) 0.0851(16) Uani 1 1 d . . . . .
C3 C 1.0540(4) 0.6676(3) 0.4293(3) 0.101(3) Uani 1 1 d . . . . .
C2 C 1.0215(3) 0.6993(2) 0.4138(2) 0.0841(19) Uani 1 1 d . . . . .
C1 C 1.000000 0.7582(4) 0.3865(4) 0.096(3) Uani 1 2 d S T P . .
H1 H 1.000000 0.786131 0.374653 0.115 Uiso 1 2 calc R U P . .
N2 N 1.1127(2) 0.7118(2) 0.3391(2) 0.106(2) Uani 1 1 d . . . . .
O4 O 1.0750(4) 0.7927(3) 0.2617(3) 0.182(4) Uani 1 1 d . . . . .
C5 C 1.0973(3) 0.7321(4) 0.2984(4) 0.121(3) Uani 1 1 d . . . . .
C4 C 1.1152(4) 0.6756(4) 0.3244(4) 0.119(5) Uani 1 2 d S T P A .
H4 H 1.120183 0.654461 0.345537 0.143 Uiso 1 2 calc R U P . .
O3A O 1.1043(8) 0.8140(10) 0.3188(9) 0.098(9) Uani 0.26(2) 1 d . U P A 1
C6A C 1.0894(18) 0.7885(18) 0.3196(13) 0.066(8) Uani 0.26(2) 1 d . U P A 1
O3B O 1.0830(5) 0.7936(5) 0.3333(4) 0.097(4) Uani 0.74(2) 1 d . U P A 2
C6B C 1.0863(5) 0.7753(4) 0.2983(6) 0.104(4) Uani 0.74(2) 1 d . U P A 2

loop_
_atom_site_aniso_label
_atom_site_aniso_U_11
_atom_site_aniso_U_22
_atom_site_aniso_U_33
_atom_site_aniso_U_23
_atom_site_aniso_U_13
_atom_site_aniso_U_12
In1 0.0937(4) 0.0824(5) 0.0937(4) -0.0121(3) -0.0051(4) -0.0121(3)
O1 0.112(4) 0.073(3) 0.119(5) 0.006(3) -0.018(3) 0.008(3)
O2 0.140(5) 0.069(3) 0.121(4) 0.010(3) -0.003(4) 0.006(3)
N1 0.105(5) 0.074(3) 0.076(3) 0.009(3) -0.011(3) -0.004(3)
C3 0.139(8) 0.072(5) 0.093(5) -0.003(4) -0.015(5) 0.002(5)
C2 0.105(5) 0.066(4) 0.080(4) -0.003(3) 0.002(4) 0.002(3)
C1 0.115(9) 0.085(7) 0.088(7) 0.010(6) 0.000 0.000
N2 0.114(5) 0.095(5) 0.110(5) -0.022(4) 0.025(4) -0.029(4)
O4 0.244(11) 0.146(7) 0.157(7) 0.011(6) -0.024(7) 0.063(8)
C5 0.139(8) 0.114(7) 0.111(7) -0.004(5) -0.001(6) 0.019(6)
C4 0.112(9) 0.123(6) 0.123(6) -0.024(9) 0.043(6) -0.043(6)
O3A 0.071(13) 0.111(17) 0.111(17) -0.006(14) 0.004(12) 0.000(11)
C6A 0.081(16) 0.084(18) 0.035(16) 0.009(15) 0.036(14) 0.020(12)
O3B 0.111(9) 0.093(6) 0.087(9) 0.004(6) 0.002(7) 0.015(6)
C6B 0.122(9) 0.091(8) 0.099(10) -0.002(7) -0.022(8) 0.011(7)

loop_
_atom_type_symbol
_atom_type_description
_atom_type_scat_dispersion_real
_atom_type_scat_dispersion_imag
_atom_type_scat_source
C C 0.0181 0.0091 'International Tables Vol C Tables 4.2.6.8 and 6.1.1.4'
H H 0.0000 0.0000 'International Tables Vol C Tables 4.2.6.8 and 6.1.1.4'
N N 0.0311 0.0180 'International Tables Vol C Tables 4.2.6.8 and 6.1.1.4'
O O 0.0492 0.0322 'International Tables Vol C Tables 4.2.6.8 and 6.1.1.4'
In In 0.0822 5.0449 'International Tables Vol C Tables 4.2.6.8 and 6.1.1.4'

loop_
_geom_angle_atom_site_label_1
_geom_angle_atom_site_label_2
_geom_angle_atom_site_label_3
_geom_angle
_geom_angle_site_symmetry_1
_geom_angle_site_symmetry_3
_geom_angle_publ_flag
N2 In1 N2 96.7(4) 48_666 . ?
N2 In1 N1 155.6(3) 48_666 . ?
N2 In1 N1 90.9(3) . . ?
N2 In1 N1 90.9(3) 48_666 48_666 ?
N2 In1 N1 155.6(3) . 48_666 ?
N1 In1 N1 91.7(3) . 48_666 ?
N2 In1 O3B 79.9(5) 48_666 . ?
N2 In1 O3B 72.1(4) . . ?
N1 In1 O3B 80.5(4) . . ?
N1 In1 O3B 132.2(3) 48_666 . ?
N2 In1 O3B 72.1(4) 48_666 48_666 ?
N2 In1 O3B 79.9(5) . 48_666 ?
N1 In1 O3B 132.2(3) . 48_666 ?
N1 In1 O3B 80.5(4) 48_666 48_666 ?
O3B In1 O3B 137.4(7) . 48_666 ?
N2 In1 O1 79.7(3) 48_666 48_666 ?
N2 In1 O1 133.1(3) . 48_666 ?
N1 In1 O1 78.2(2) . 48_666 ?
N1 In1 O1 71.1(2) 48_666 48_666 ?
N2 In1 O1 133.1(3) 48_666 . ?
N2 In1 O1 79.7(3) . . ?
N1 In1 O1 71.1(2) . . ?
N1 In1 O1 78.2(2) 48_666 . ?
O3B In1 O1 139.3(4) . . ?
O3B In1 O1 61.1(3) 48_666 . ?
O1 In1 O1 135.5(3) 48_666 . ?
C3 O1 In1 114.2(5) . . ?
C1 N1 C2 105.0(7) . . ?
C1 N1 In1 136.9(6) . . ?
C2 N1 In1 117.6(5) . . ?
O1 C3 O2 126.0(9) . . ?
O1 C3 C2 117.6(8) . . ?
O2 C3 C2 116.3(9) . . ?
C2 C2 N1 108.1(4) 54_755 . ?
C2 C2 C3 132.7(5) 54_755 . ?
N1 C2 C3 119.3(8) . . ?
N1 C1 N1 113.7(10) 54_755 . ?
N1 C1 H1 123.1 54_755 . ?
N1 C1 H1 123.1 . . ?
C4 N2 C5 95.4(10) . . ?
C4 N2 In1 146.3(9) . . ?
C5 N2 In1 115.0(6) . . ?
C5 C5 C6B 133.2(9) 69_566 . ?
C5 C5 N2 107.5(5) 69_566 . ?
C6B C5 N2 119.4(10) . . ?
C5 C5 C6A 154.6(14) 69_566 . ?
N2 C5 C6A 97.9(15) . . ?
C5 C5 C4 70.5(3) 69_566 . ?
C6B C5 C4 156.2(11) . . ?
N2 C5 C4 37.0(4) . . ?
C6A C5 C4 134.9(15) . . ?
N2 C4 N2 133.6(17) . 69_566 ?
N2 C4 C5 86.5(11) . 69_566 ?
N2 C4 C5 47.6(8) 69_566 69_566 ?
N2 C4 C5 47.6(8) . . ?
N2 C4 C5 86.5(11) 69_566 . ?
C5 C4 C5 38.9(7) 69_566 . ?
N2 C4 H4 113.2 . . ?
N2 C4 H4 113.2 69_566 . ?
C5 C4 H4 159.2 69_566 . ?
C5 C4 H4 159.2 . . ?
O3A C6A O4 92(3) . . ?
O3A C6A C5 137(3) . . ?
O4 C6A C5 76(2) . . ?
C6B O3B In1 114.7(11) . . ?
O3B C6B O4 123.7(14) . . ?
O3B C6B C5 117.8(16) . . ?
O4 C6B C5 118.0(14) . . ?

loop_
_geom_bond_atom_site_label_1
_geom_bond_atom_site_label_2
_geom_bond_distance
_geom_bond_site_symmetry_2
_geom_bond_publ_flag
In1 N2 2.147(7) 48_666 ?
In1 N2 2.147(7) . ?
In1 N1 2.211(7) . ?
In1 N1 2.211(7) 48_666 ?
In1 O3B 2.472(15) . ?
In1 O3B 2.472(15) 48_666 ?
In1 O1 2.502(6) 48_666 ?
In1 O1 2.502(6) . ?
O1 C3 1.232(11) . ?
O2 C3 1.284(11) . ?
N1 C1 1.319(9) . ?
N1 C2 1.384(9) . ?
C3 C2 1.502(12) . ?
C2 C2 1.350(16) 54_755 ?
C1 H1 0.9500 . ?
N2 C4 1.228(10) . ?
N2 C5 1.506(13) . ?
O4 C6B 1.318(17) . ?
O4 C6A 1.87(5) . ?
C5 C5 1.35(2) 69_566 ?
C5 C6B 1.395(17) . ?
C5 C6A 1.90(5) . ?
C5 C4 2.03(2) . ?
C4 H4 0.9500 . ?
O3A C6A 0.93(6) . ?
O3B C6B 1.24(2) . ?

loop_
_platon_squeeze_void_nr
_platon_squeeze_void_average_x
_platon_squeeze_void_average_y
_platon_squeeze_void_average_z
_platon_squeeze_void_volume
_platon_squeeze_void_count_electrons
_platon_squeeze_void_content
1 -0.006 -0.010 -0.007 16500 2850 ' '
2 0.500 0.000 0.250 20 -2 ' '
3 0.294 0.000 0.294 34 2 ' '
4 0.706 0.000 0.294 33 2 ' '
5 0.250 0.000 0.500 20 -2 ' '
6 0.750 0.000 0.500 20 -2 ' '
7 0.294 0.000 0.705 33 2 ' '
8 0.706 0.000 0.706 33 2 ' '
9 0.500 0.000 0.750 20 -2 ' '
10 0.500 0.206 0.206 34 2 ' '
11 0.206 0.206 0.500 34 2 ' '
12 0.794 0.206 0.500 34 2 ' '
13 0.500 0.206 0.794 33 2 ' '
14 0.500 0.250 0.000 20 -2 ' '
15 0.000 0.250 0.500 20 -2 ' '
16 0.294 0.294 0.000 33 2 ' '
17 0.706 0.294 0.000 33 2 ' '
18 0.000 0.294 0.294 33 2 ' '
19 0.000 0.294 0.706 33 2 ' '
20 0.250 0.500 0.000 20 -2 ' '
21 0.750 0.500 0.000 20 -2 ' '
22 0.206 0.500 0.206 33 2 ' '
23 0.794 0.500 0.205 33 2 ' '
24 0.000 0.500 0.250 20 -2 ' '
25 0.000 0.500 0.750 20 -2 ' '
26 0.206 0.500 0.794 33 2 ' '
27 0.794 0.500 0.794 34 2 ' '
28 0.294 0.706 0.000 34 2 ' '
29 0.706 0.706 0.000 34 2 ' '
30 0.000 0.706 0.294 33 2 ' '
31 0.000 0.706 0.706 34 2 ' '
32 0.500 0.750 0.000 20 -2 ' '
33 0.000 0.750 0.500 20 -2 ' '
34 0.500 0.794 0.206 33 2 ' '
35 0.206 0.794 0.500 33 2 ' '
36 0.794 0.794 0.500 33 2 ' '
37 0.500 0.794 0.794 33 2 ' '
